data_2004936
loop_
_publ_author_name
'Jones, P. G.'
'Bubenitschek, P.'
'Heirtzler, F.'
'Hopf, H.'

_publ_section_title
;(<i>Z</i>)-2,3-Bis(4'-[2.2.2]paracyclophanyl)but-2-ene and
 \m-\h6:\h6-[(<i>Z</i>)-2,3-Bis(4'-[2.2.2]paracyclophanyl)but-2-ene]-bis[(hexafluoroantimonato-<i>F</i>)silver(I)]
 Toluene Dichloromethane (1/1/1)
;
_journal_issue 6
_journal_name_full 'Acta Crystallographica Section C'
_journal_page_first 1380
_journal_page_last 1384
_journal_paper_doi 10.1107/S0108270195017008
_journal_volume 52
_journal_year 1996
_chemical_formula_iupac 'C52 H52'
_chemical_formula_sum 'C52 H52'
_chemical_formula_weight 676.94
_chemical_name_systematic
;
 (Z)-2,3-Bis-4'-[2.2.2]paracyclophanyl-but-2-ene
;
_space_group_IT_number 14
_symmetry_cell_setting monoclinic
_symmetry_space_group_name_Hall '-P 2ybc'
_symmetry_space_group_name_H-M 'P 1 21/c 1'
_audit_creation_method SHELXL
_cell_angle_alpha 90.00
_cell_angle_beta 91.31(3)
_cell_angle_gamma 90.00
_cell_formula_units_Z 4
_cell_length_a 9.692(3)
_cell_length_b 13.232(4)
_cell_length_c 29.968(7)
_cell_measurement_reflns_used 60
_cell_measurement_temperature 178(2)
_cell_measurement_theta_max 11
_cell_measurement_theta_min 10
_cell_volume 3842.2(19)
_computing_cell_refinement DIF4
_computing_data_collection 'DIF4 (Stoe & Cie, 1988)'
_computing_data_reduction 'REDU4 (Stoe & Cie, 1988)'
_computing_molecular_graphics 'XP (Siemens, 1994)'
_computing_publication_material SHELXL93
_computing_structure_refinement 'SHELXL93 (Sheldrick, 1993)'
_computing_structure_solution 'SHELXS86 (Sheldrick, 1990)'
_diffrn_ambient_temperature 178(2)
_diffrn_measurement_device 'Stoe STADI-4'
_diffrn_measurement_method \w/\q-scans
_diffrn_radiation_monochromator graphite
_diffrn_radiation_source 'fine-focus sealed tube'
_diffrn_radiation_type MoK\a
_diffrn_radiation_wavelength 0.71073
_diffrn_reflns_av_R_equivalents 0.0459
_diffrn_reflns_av_sigmaI/netI 0.0591
_diffrn_reflns_limit_h_max 11
_diffrn_reflns_limit_h_min -11
_diffrn_reflns_limit_k_max 15
_diffrn_reflns_limit_k_min -14
_diffrn_reflns_limit_l_max 35
_diffrn_reflns_limit_l_min -35
_diffrn_reflns_number 12427
_diffrn_reflns_theta_max 25.05
_diffrn_reflns_theta_min 3.08
_diffrn_standards_decay_% 6
_diffrn_standards_interval_time 60
_diffrn_standards_number 3
_exptl_absorpt_coefficient_mu 0.066
_exptl_absorpt_correction_type none
_exptl_crystal_colour colourless
_exptl_crystal_density_diffrn 1.170
_exptl_crystal_density_meas ?
_exptl_crystal_description tablet
_exptl_crystal_F_000 1456
_exptl_crystal_size_max 0.70
_exptl_crystal_size_mid 0.55
_exptl_crystal_size_min 0.15
_refine_diff_density_max 0.863
_refine_diff_density_min -0.511
_refine_ls_extinction_method none
_refine_ls_goodness_of_fit_all 1.069
_refine_ls_goodness_of_fit_obs 1.075
_refine_ls_hydrogen_treatment 'Methyl groups treated as rigid, other H atoms riding'
_refine_ls_matrix_type full
_refine_ls_number_parameters 471
_refine_ls_number_reflns 6757
_refine_ls_number_restraints 495
_refine_ls_restrained_S_all 1.074
_refine_ls_restrained_S_obs 1.018
_refine_ls_R_factor_all 0.1151
_refine_ls_R_factor_obs 0.0693
_refine_ls_shift/esd_max 0.003
_refine_ls_shift/esd_mean 0.000
_refine_ls_structure_factor_coef Fsqd
_refine_ls_weighting_details 'w=1/[\s^2^(Fo^2^)+(0.0626P)^2^+4.0927P] where P=(Fo^2^+2Fc^2^)/3'
_refine_ls_weighting_scheme calc
_refine_ls_wR_factor_all 0.1957
_refine_ls_wR_factor_obs 0.1506
_reflns_number_observed 4430
_reflns_number_total 6795
_reflns_observed_criterion >2sigma(I)
_cod_data_source_file ab1325.cif
_cod_data_source_block II
_cod_depositor_comments
;
The following automatic conversions were performed:

'_exptl_crystal_density_meas' value 'not measured' was changed to '?'
- the value is perceived as not measured.

Automatic conversion script
Id: cif_fix_values 3008 2015-01-20 13:52:24Z robertas 

The following automatic conversions were performed:

'_refine_ls_weighting_scheme' value 'calc
w=1/[\s^2^(Fo^2^)+(0.0626P)^2^+4.0927P] where P=(Fo^2^+2Fc^2^)/3' was
changed to 'calc'. New tag '_refine_ls_weighting_details' was
created. The value of the new tag was set to
'w=1/[\s^2^(Fo^2^)+(0.0626P)^2^+4.0927P] where P=(Fo^2^+2Fc^2^)/3'.

Automatic conversion script
Id: cif_fix_values 3143 2015-03-26 13:38:13Z robertas 
;
_cod_original_sg_symbol_H-M 'P 21/c'
_cod_database_code 2004936

loop_
_symmetry_equiv_pos_as_xyz
'x, y, z'
'-x, y+1/2, -z+1/2'
'-x, -y, -z'
'x, -y-1/2, z-1/2'

loop_
_atom_site_aniso_label
_atom_site_aniso_U_11
_atom_site_aniso_U_22
_atom_site_aniso_U_33
_atom_site_aniso_U_12
_atom_site_aniso_U_13
_atom_site_aniso_U_23
C1 0.030(2) 0.051(2) 0.045(2) -0.0081(15) -0.0014(14) 0.001(2)
C2 0.028(2) 0.052(2) 0.042(2) -0.0022(15) 0.0056(13) 0.002(2)
C3 0.0301(15) 0.036(2) 0.0314(15) 0.0035(13) 0.0078(12) -0.0013(13)
C4 0.0282(15) 0.037(2) 0.0263(14) 0.0032(13) 0.0084(11) -0.0004(12)
C5 0.033(2) 0.043(2) 0.0259(14) 0.0007(14) 0.0043(12) -0.0007(13)
C6 0.044(2) 0.030(2) 0.0287(15) -0.0013(14) 0.0096(13) -0.0052(13)
C7 0.049(2) 0.032(2) 0.0292(15) 0.0009(15) 0.0065(13) 0.0019(13)
C8 0.041(2) 0.040(2) 0.032(2) 0.0040(15) 0.0008(13) 0.0001(14)
C9 0.054(2) 0.039(2) 0.039(2) -0.012(2) 0.0080(15) -0.0031(15)
C10 0.043(2) 0.052(2) 0.036(2) -0.017(2) 0.0032(14) -0.001(2)
C11 0.030(2) 0.045(2) 0.035(2) -0.0077(14) 0.0055(12) -0.0001(14)
C12 0.033(2) 0.053(2) 0.0302(15) 0.001(2) 0.0072(13) 0.0046(14)
C13 0.037(2) 0.042(2) 0.039(2) 0.0038(15) 0.0104(14) 0.0073(14)
C14 0.033(2) 0.052(2) 0.037(2) 0.0025(15) 0.0111(13) -0.0025(15)
C15 0.061(2) 0.055(2) 0.030(2) -0.007(2) 0.012(2) 0.004(2)
C16 0.058(2) 0.047(2) 0.039(2) -0.012(2) 0.011(2) 0.007(2)
C17 0.051(2) 0.058(2) 0.040(2) 0.001(2) 0.018(2) -0.008(2)
C18 0.054(2) 0.044(2) 0.042(2) 0.004(2) 0.008(2) -0.007(2)
C19 0.041(2) 0.036(2) 0.034(2) -0.0037(14) -0.0002(13) -0.0034(14)
C20 0.047(2) 0.033(2) 0.040(2) -0.0064(15) -0.0020(14) 0.0009(14)
C21 0.042(2) 0.046(2) 0.035(2) -0.013(2) -0.0009(14) 0.0044(15)
C22 0.033(2) 0.041(2) 0.033(2) -0.0080(14) -0.0051(12) -0.0027(14)
C23 0.039(2) 0.035(2) 0.036(2) -0.0017(14) -0.0031(13) -0.0023(13)
C24 0.044(2) 0.040(2) 0.034(2) -0.0073(15) 0.0047(14) 0.0023(14)
C25 0.062(3) 0.136(5) 0.064(3) -0.045(3) 0.009(2) 0.020(3)
C26 0.068(2) 0.075(3) 0.047(2) -0.037(2) 0.024(2) -0.007(2)
C27 0.058(2) 0.040(2) 0.028(2) -0.007(2) 0.0152(14) 0.0072(14)
C28 0.037(2) 0.037(2) 0.0198(13) 0.0001(13) 0.0053(12) 0.0070(12)
C29 0.036(2) 0.045(2) 0.0281(14) 0.0018(14) 0.0034(12) 0.0020(14)
C30 0.042(2) 0.064(2) 0.0262(15) 0.018(2) 0.0047(13) 0.009(2)
C31 0.071(2) 0.048(2) 0.035(2) 0.028(2) 0.011(2) 0.008(2)
C32 0.086(3) 0.035(2) 0.038(2) 0.001(2) 0.017(2) 0.005(2)
C33 0.039(2) 0.101(3) 0.039(2) 0.021(2) 0.002(2) 0.005(2)
C34 0.030(2) 0.097(3) 0.050(2) -0.008(2) 0.0016(15) -0.020(2)
C35 0.030(2) 0.053(2) 0.048(2) -0.009(2) 0.0111(14) -0.006(2)
C36 0.046(2) 0.046(2) 0.055(2) -0.005(2) 0.019(2) -0.008(2)
C37 0.041(2) 0.040(2) 0.065(2) 0.003(2) 0.021(2) 0.006(2)
C38 0.032(2) 0.040(2) 0.051(2) -0.0054(14) 0.0112(14) 0.015(2)
C39 0.036(2) 0.049(2) 0.040(2) 0.0025(15) 0.0100(14) 0.0022(15)
C40 0.030(2) 0.045(2) 0.047(2) 0.0021(14) 0.0078(14) -0.001(2)
C41 0.046(2) 0.057(2) 0.055(2) 0.008(2) 0.013(2) 0.028(2)
C42 0.051(2) 0.063(2) 0.031(2) 0.009(2) 0.0052(14) 0.013(2)
C43 0.038(2) 0.043(2) 0.0290(15) 0.0038(15) 0.0002(13) -0.0013(13)
C44 0.042(2) 0.044(2) 0.047(2) 0.003(2) 0.0008(15) -0.002(2)
C45 0.030(2) 0.077(3) 0.046(2) -0.009(2) 0.0060(14) -0.019(2)
C46 0.041(2) 0.086(3) 0.041(2) -0.027(2) -0.004(2) 0.010(2)
C47 0.052(2) 0.049(2) 0.055(2) -0.013(2) -0.006(2) 0.014(2)
C48 0.044(2) 0.041(2) 0.037(2) 0.000(2) 0.0006(14) 0.0012(14)
C49 0.0262(14) 0.036(2) 0.0330(15) -0.0010(13) 0.0038(12) 0.0010(13)
C50 0.0291(15) 0.038(2) 0.0305(15) -0.0020(13) 0.0010(12) 0.0044(13)
C51 0.038(2) 0.043(2) 0.041(2) 0.0078(15) 0.0085(14) 0.0063(15)
C52 0.043(2) 0.038(2) 0.033(2) 0.0034(15) 0.0047(13) 0.0051(14)

loop_
_atom_site_label
_atom_site_occupancy
_atom_site_fract_x
_atom_site_fract_y
_atom_site_fract_z
_atom_site_U_iso_or_equiv
_atom_site_thermal_displace_type
_atom_site_calc_flag
_atom_site_refinement_flags
_atom_site_type_symbol
C1 1 .5404(3) .3111(3) .09287(11) .0421(8) Uani d U C
H1A 1 .4697(3) .2573(3) .09465(11) .051 Uiso calc R H
H1B 1 .5041(3) .3641(3) .07244(11) .051 Uiso calc R H
C2 1 .5646(3) .3573(3) .13975(10) .0407(8) Uani d U C
H2A 1 .4784(3) .3904(3) .14918(10) .049 Uiso calc R H
H2B 1 .5858(3) .3022(3) .16119(10) .049 Uiso calc R H
C3 1 .6799(3) .4335(2) .14178(9) .0324(7) Uani d U C
C4 1 .7879(3) .4278(2) .17327(9) .0305(6) Uani d U C
C5 1 .8996(3) .4942(2) .16989(9) .0339(7) Uani d U C
H5 1 .9727(3) .4896(2) .19146(9) .041 Uiso calc R H
C6 1 .9084(3) .5662(2) .13657(9) .0339(7) Uani d U C
C7 1 .7973(3) .5739(2) .10702(10) .0367(7) Uani d U C
H7 1 .7977(3) .6244(2) .08447(10) .044 Uiso calc R H
C8 1 .6856(3) .5094(2) .10968(10) .0373(7) Uani d U C
H8 1 .6105(3) .5171(2) .08904(10) .045 Uiso calc R H
C9 1 1.0325(3) .6331(3) .13198(11) .0439(8) Uani d U C
H9A 1 1.0296(3) .6860(3) .15530(11) .053 Uiso calc R H
H9B 1 1.0260(3) .6674(3) .10265(11) .053 Uiso calc R H
C10 1 1.1721(3) .5795(3) .13569(11) .0438(8) Uani d U C
H10A 1 1.2460(3) .6283(3) .12877(11) .053 Uiso calc R H
H10B 1 1.1874(3) .5564(3) .16682(11) .053 Uiso calc R H
C11 1 1.1823(3) .4898(2) .10472(10) .0366(7) Uani d U C
C12 1 1.1703(3) .3914(3) .11986(10) .0387(7) Uani d U C
H12 1 1.1648(3) .3795(3) .15104(10) .046 Uiso calc R H
C13 1 1.1661(3) .3099(3) .09108(10) .0392(7) Uani d U C
H13 1 1.1580(3) .2435(3) .10279(10) .047 Uiso calc R H
C14 1 1.1736(3) .3237(3) .04524(10) .0404(8) Uani d U C
C15 1 1.1904(4) .4219(3) .03001(11) .0485(9) Uani d U C
H15 1 1.1990(4) .4336(3) -.00108(11) .058 Uiso calc R H
C16 1 1.1949(4) .5028(3) .05897(10) .0478(9) Uani d U C
H16 1 1.2069(4) .5689(3) .04739(10) .057 Uiso calc R H
C17 1 1.1620(4) .2357(3) .01304(11) .0494(9) Uani d U C
H17A 1 1.2543(4) .2043(3) .01055(11) .059 Uiso calc R H
H17B 1 1.1351(4) .2623(3) -.01679(11) .059 Uiso calc R H
C18 1 1.0591(4) .1535(3) .02565(11) .0465(8) Uani d U C
H18A 1 1.0429(4) .1092(3) -.00059(11) .056 Uiso calc R H
H18B 1 1.1014(4) .1115(3) .04964(11) .056 Uiso calc R H
C19 1 .9210(3) .1916(2) .04126(10) .0369(7) Uani d U C
C20 1 .8487(3) .1400(2) .07369(10) .0401(7) Uani d U C
H20 1 .8843(3) .0780(2) .08508(10) .048 Uiso calc R H
C21 1 .7259(3) .1771(3) .08968(10) .0408(8) Uani d U C
H21 1 .6791(3) .1403(3) .11196(10) .049 Uiso calc R H
C22 1 .6701(3) .2670(2) .07377(10) .0354(7) Uani d U C
C23 1 .7403(3) .3172(2) .04083(10) .0366(7) Uani d U C
H23 1 .7034(3) .3783(2) .02894(10) .044 Uiso calc R H
C24 1 .8632(3) .2805(2) .02483(10) .0391(7) Uani d U C
H24 1 .9089(3) .3168(2) .00217(10) .047 Uiso calc R H
C25 1 .8604(5) .5826(4) .32562(14) .087(2) Uani d U C
H25A 1 .8376(5) .6551(4) .32894(14) .104 Uiso calc R H
H25B 1 .9619(5) .5760(4) .32882(14) .104 Uiso calc R H
C26 1 .8193(4) .5510(3) .28031(12) .0628(11) Uani d U C
H26A 1 .8724(4) .4895(3) .27303(12) .075 Uiso calc R H
H26B 1 .8479(4) .6046(3) .25943(12) .075 Uiso calc R H
C27 1 .6681(4) .5288(3) .27103(10) .0419(8) Uani d U C
C28 1 .6242(3) .4339(2) .25549(9) .0313(6) Uani d U C
C29 1 .4840(3) .4120(3) .25291(9) .0364(7) Uani d U C
H29 1 .4558(3) .3475(3) .24224(9) .044 Uiso calc R H
C30 1 .3832(3) .4807(3) .26531(10) .0439(8) Uani d U C
C31 1 .4281(4) .5760(3) .27878(11) .0511(9) Uani d U C
H31 1 .3624(4) .6258(3) .28666(11) .061 Uiso calc R H
C32 1 .5661(4) .5988(3) .28081(11) .0526(9) Uani d U C
H32 1 .5932(4) .6652(3) .28926(11) .063 Uiso calc R H
C33 1 .2333(4) .4523(3) .26643(12) .0596(11) Uani d U C
H33A 1 .1943(4) .4559(3) .23565(12) .071 Uiso calc R H
H33B 1 .1846(4) .5032(3) .28448(12) .071 Uiso calc R H
C34 1 .2029(3) .3472(3) .28540(12) .0589(10) Uani d U C
H34A 1 .1022(3) .3408(3) .28952(12) .071 Uiso calc R H
H34B 1 .2302(3) .2956(3) .26340(12) .071 Uiso calc R H
C35 1 .2762(3) .3259(3) .32919(11) .0436(8) Uani d U C
C36 1 .3779(4) .2527(3) .33227(12) .0487(9) Uani d U C
H36 1 .3962(4) .2119(3) .30699(12) .058 Uiso calc R H
C37 1 .4529(4) .2378(3) .37124(12) .0481(9) Uani d U C
H37 1 .5233(4) .1878(3) .37209(12) .058 Uiso calc R H
C38 1 .4283(3) .2939(2) .40928(11) .0410(8) Uani d U C
C39 1 .3239(3) .3655(3) .40689(11) .0411(8) Uani d U C
H39 1 .3027(3) .4038(3) .43265(11) .049 Uiso calc R H
C40 1 .2501(3) .3819(3) .36738(10) .0407(8) Uani d U C
H40 1 .1803(3) .4323(3) .36634(10) .049 Uiso calc R H
C41 1 .5147(4) .2780(3) .45120(12) .0524(9) Uani d U C
H41A 1 .5877(4) .2280(3) .44497(12) .063 Uiso calc R H
H41B 1 .4555(4) .2491(3) .47447(12) .063 Uiso calc R H
C42 1 .5823(4) .3741(3) .46942(10) .0481(9) Uani d U C
H42A 1 .5102(4) .4196(3) .48087(10) .058 Uiso calc R H
H42B 1 .6454(4) .3564(3) .49468(10) .058 Uiso calc R H
C43 1 .6624(3) .4288(3) .43430(9) .0368(7) Uani d U C
C44 1 .7813(3) .3884(3) .41661(11) .0442(8) Uani d U C
H44 1 .8186(3) .3277(3) .42870(11) .053 Uiso calc R H
C45 1 .8463(3) .4353(3) .38166(11) .0510(9) Uani d U C
H45 1 .9271(3) .4060(3) .36982(11) .061 Uiso calc R H
C46 1 .7951(4) .5250(3) .36359(11) .0562(10) Uani d U C
C47 1 .6791(4) .5656(3) .38212(12) .0524(9) Uani d U C
H47 1 .6430(4) .6275(3) .37083(12) .063 Uiso calc R H
C48 1 .6148(3) .5184(2) .41658(10) .0404(7) Uani d U C
H48 1 .5348(3) .5485(2) .42861(10) .048 Uiso calc R H
C49 1 .7969(3) .3476(2) .20856(9) .0317(7) Uani d U C
C50 1 .7250(3) .3514(2) .24607(9) .0325(7) Uani d U C
C51 1 .8992(3) .2657(3) .19818(11) .0404(8) Uani d U C
H51A 1 .9928(4) .2939(4) .1992(6) .048 Uiso calc R H
H51B 1 .8790(12) .2386(10) .1683(3) .048 Uiso calc R H
H51C 1 .8926(14) .2115(7) .2203(4) .048 Uiso calc R H
C52 1 .7366(3) .2745(2) .28323(10) .0380(7) Uani d U C
H52A 1 .6489(7) .2383(10) .2857(4) .046 Uiso calc R H
H52B 1 .7584(19) .3090(3) .31146(14) .046 Uiso calc R H
H52C 1 .8102(13) .2263(9) .2767(3) .046 Uiso calc R H

loop_
_atom_type_symbol
_atom_type_description
_atom_type_scat_dispersion_real
_atom_type_scat_dispersion_imag
_atom_type_scat_source
C C 0.0033 0.0016 'International Tables Vol C Tables 4.2.6.8 and 6.1.1.4'
H H 0.0000 0.0000 'International Tables Vol C Tables 4.2.6.8 and 6.1.1.4'

loop_
_geom_angle_atom_site_label_1
_geom_angle_atom_site_label_2
_geom_angle_atom_site_label_3
_geom_angle
_geom_angle_publ_flag
C22 C1 C2 112.8(2) ?
C3 C2 C1 113.5(2) ?
C8 C3 C4 117.7(3) ?
C8 C3 C2 119.7(3) ?
C4 C3 C2 122.4(3) ?
C3 C4 C5 119.1(3) ?
C3 C4 C49 123.1(3) ?
C5 C4 C49 117.6(3) ?
C6 C5 C4 123.0(3) ?
C7 C6 C5 116.9(3) ?
C7 C6 C9 120.8(3) ?
C5 C6 C9 122.3(3) ?
C6 C7 C8 121.2(3) ?
C7 C8 C3 121.9(3) ?
C6 C9 C10 115.4(3) ?
C11 C10 C9 112.9(3) ?
C12 C11 C16 116.7(3) ?
C12 C11 C10 122.0(3) ?
C16 C11 C10 121.2(3) ?
C13 C12 C11 122.1(3) ?
C12 C13 C14 121.0(3) ?
C15 C14 C13 117.2(3) ?
C15 C14 C17 121.2(3) ?
C13 C14 C17 121.6(3) ?
C16 C15 C14 121.5(3) ?
C15 C16 C11 121.6(3) ?
C14 C17 C18 115.4(3) ?
C19 C18 C17 115.2(3) ?
C24 C19 C20 117.3(3) ?
C24 C19 C18 121.7(3) ?
C20 C19 C18 121.0(3) ?
C21 C20 C19 121.3(3) ?
C20 C21 C22 121.2(3) ?
C23 C22 C21 117.6(3) ?
C23 C22 C1 120.9(3) ?
C21 C22 C1 121.5(3) ?
C24 C23 C22 121.4(3) ?
C23 C24 C19 121.2(3) ?
C26 C25 C46 116.2(4) ?
C25 C26 C27 117.8(3) ?
C32 C27 C28 117.1(3) ?
C32 C27 C26 121.4(3) ?
C28 C27 C26 121.3(3) ?
C29 C28 C27 119.6(3) ?
C29 C28 C50 118.6(3) ?
C27 C28 C50 121.5(3) ?
C28 C29 C30 122.7(3) ?
C31 C30 C29 117.0(3) ?
C31 C30 C33 121.1(3) ?
C29 C30 C33 121.9(4) ?
C32 C31 C30 120.7(3) ?
C31 C32 C27 122.7(3) ?
C30 C33 C34 115.4(3) ?
C35 C34 C33 113.8(3) ?
C36 C35 C40 117.5(3) ?
C36 C35 C34 120.8(3) ?
C40 C35 C34 121.7(3) ?
C37 C36 C35 121.2(3) ?
C36 C37 C38 121.7(3) ?
C37 C38 C39 117.5(3) ?
C37 C38 C41 120.6(3) ?
C39 C38 C41 121.9(3) ?
C40 C39 C38 120.8(3) ?
C39 C40 C35 121.3(3) ?
C38 C41 C42 114.0(3) ?
C43 C42 C41 112.0(3) ?
C48 C43 C44 117.4(3) ?
C48 C43 C42 120.7(3) ?
C44 C43 C42 121.8(3) ?
C45 C44 C43 120.9(3) ?
C44 C45 C46 120.9(3) ?
C47 C46 C45 117.7(3) ?
C47 C46 C25 117.7(4) ?
C45 C46 C25 124.6(4) ?
C48 C47 C46 121.1(4) ?
C47 C48 C43 122.0(3) ?
C50 C49 C4 122.9(3) y
C50 C49 C51 124.0(3) y
C4 C49 C51 113.0(2) y
C49 C50 C28 122.7(3) y
C49 C50 C52 124.3(3) y
C28 C50 C52 113.0(2) y

loop_
_geom_bond_atom_site_label_1
_geom_bond_atom_site_label_2
_geom_bond_distance
_geom_bond_publ_flag
C1 C22 1.510(4) ?
C1 C2 1.545(4) ?
C2 C3 1.506(4) ?
C3 C8 1.393(4) ?
C3 C4 1.395(4) ?
C4 C5 1.399(4) ?
C4 C49 1.499(4) y
C5 C6 1.385(4) ?
C6 C7 1.382(4) ?
C6 C9 1.502(4) ?
C7 C8 1.382(4) ?
C9 C10 1.529(5) ?
C10 C11 1.511(4) ?
C11 C12 1.386(5) ?
C11 C16 1.390(4) ?
C12 C13 1.380(5) ?
C13 C14 1.389(4) ?
C14 C15 1.388(5) ?
C14 C17 1.515(5) ?
C15 C16 1.378(5) ?
C17 C18 1.529(5) ?
C18 C19 1.515(4) ?
C19 C24 1.388(4) ?
C19 C20 1.390(4) ?
C20 C21 1.382(5) ?
C21 C22 1.387(5) ?
C22 C23 1.382(4) ?
C23 C24 1.382(4) ?
C25 C26 1.467(6) ?
C25 C46 1.520(5) ?
C26 C27 1.514(5) ?
C27 C32 1.391(5) ?
C27 C28 1.401(4) ?
C28 C29 1.390(4) ?
C28 C50 1.497(4) y
C29 C30 1.391(4) ?
C30 C31 1.390(5) ?
C30 C33 1.502(5) ?
C31 C32 1.372(5) ?
C33 C34 1.534(6) ?
C34 C35 1.505(5) ?
C35 C36 1.383(5) ?
C35 C40 1.392(4) ?
C36 C37 1.376(5) ?
C37 C38 1.385(5) ?
C38 C39 1.388(4) ?
C38 C41 1.508(5) ?
C39 C40 1.386(4) ?
C41 C42 1.526(5) ?
C42 C43 1.507(4) ?
C43 C48 1.374(4) ?
C43 C44 1.387(4) ?
C44 C45 1.382(5) ?
C45 C46 1.391(6) ?
C46 C47 1.375(5) ?
C47 C48 1.369(4) ?
C49 C50 1.337(4) y
C49 C51 1.506(4) y
C50 C52 1.510(4) y

loop_
_geom_torsion_atom_site_label_1
_geom_torsion_atom_site_label_2
_geom_torsion_atom_site_label_3
_geom_torsion_atom_site_label_4
_geom_torsion
C22 C1 C2 C3 53.4(4)
C1 C2 C3 C8 48.1(4)
C1 C2 C3 C4 -127.9(3)
C8 C3 C4 C5 -3.4(4)
C2 C3 C4 C5 172.6(3)
C8 C3 C4 C49 -177.8(3)
C2 C3 C4 C49 -1.8(4)
C3 C4 C5 C6 0.1(4)
C49 C4 C5 C6 174.8(3)
C4 C5 C6 C7 3.0(4)
C4 C5 C6 C9 -176.6(3)
C5 C6 C7 C8 -2.7(4)
C9 C6 C7 C8 176.9(3)
C6 C7 C8 C3 -0.6(5)
C4 C3 C8 C7 3.7(4)
C2 C3 C8 C7 -172.4(3)
C7 C6 C9 C10 -133.7(3)
C5 C6 C9 C10 45.9(4)
C6 C9 C10 C11 52.2(4)
C9 C10 C11 C12 -102.8(4)
C9 C10 C11 C16 72.8(4)
C16 C11 C12 C13 -2.2(5)
C10 C11 C12 C13 173.5(3)
C11 C12 C13 C14 -0.1(5)
C12 C13 C14 C15 2.3(5)
C12 C13 C14 C17 -176.9(3)
C13 C14 C15 C16 -2.1(5)
C17 C14 C15 C16 177.1(3)
C14 C15 C16 C11 -0.2(6)
C12 C11 C16 C15 2.4(5)
C10 C11 C16 C15 -173.4(3)
C15 C14 C17 C18 -141.8(3)
C13 C14 C17 C18 37.4(5)
C14 C17 C18 C19 44.6(4)
C17 C18 C19 C24 31.9(4)
C17 C18 C19 C20 -146.3(3)
C24 C19 C20 C21 -1.5(4)
C18 C19 C20 C21 176.7(3)
C19 C20 C21 C22 0.3(5)
C20 C21 C22 C23 1.1(4)
C20 C21 C22 C1 -176.5(3)
C2 C1 C22 C23 -104.1(3)
C2 C1 C22 C21 73.3(4)
C21 C22 C23 C24 -1.2(4)
C1 C22 C23 C24 176.4(3)
C22 C23 C24 C19 0.0(5)
C20 C19 C24 C23 1.4(4)
C18 C19 C24 C23 -176.9(3)
C46 C25 C26 C27 42.7(6)
C25 C26 C27 C32 53.5(5)
C25 C26 C27 C28 -121.5(4)
C32 C27 C28 C29 -3.5(4)
C26 C27 C28 C29 171.6(3)
C32 C27 C28 C50 -177.0(3)
C26 C27 C28 C50 -1.9(4)
C27 C28 C29 C30 -0.2(4)
C50 C28 C29 C30 173.5(3)
C28 C29 C30 C31 2.9(4)
C28 C29 C30 C33 -174.1(3)
C29 C30 C31 C32 -1.9(5)
C33 C30 C31 C32 175.1(3)
C30 C31 C32 C27 -1.9(5)
C28 C27 C32 C31 4.6(5)
C26 C27 C32 C31 -170.5(3)
C31 C30 C33 C34 -135.8(3)
C29 C30 C33 C34 41.1(4)
C30 C33 C34 C35 48.8(4)
C33 C34 C35 C36 -113.3(4)
C33 C34 C35 C40 63.3(4)
C40 C35 C36 C37 -1.8(5)
C34 C35 C36 C37 175.0(3)
C35 C36 C37 C38 1.3(5)
C36 C37 C38 C39 0.6(5)
C36 C37 C38 C41 -178.3(3)
C37 C38 C39 C40 -1.8(5)
C41 C38 C39 C40 177.1(3)
C38 C39 C40 C35 1.3(5)
C36 C35 C40 C39 0.5(5)
C34 C35 C40 C39 -176.2(3)
C37 C38 C41 C42 125.2(3)
C39 C38 C41 C42 -53.7(4)
C38 C41 C42 C43 -52.4(4)
C41 C42 C43 C48 108.4(4)
C41 C42 C43 C44 -67.5(4)
C48 C43 C44 C45 -1.9(5)
C42 C43 C44 C45 174.1(3)
C43 C44 C45 C46 0.7(5)
C44 C45 C46 C47 0.9(5)
C44 C45 C46 C25 179.2(3)
C26 C25 C46 C47 -95.3(5)
C26 C25 C46 C45 86.4(5)
C45 C46 C47 C48 -1.3(5)
C25 C46 C47 C48 -179.7(3)
C46 C47 C48 C43 0.1(5)
C44 C43 C48 C47 1.5(5)
C42 C43 C48 C47 -174.6(3)
C3 C4 C49 C50 -79.6(4)
C5 C4 C49 C50 105.9(3)
C3 C4 C49 C51 103.0(3)
C5 C4 C49 C51 -71.5(3)
C4 C49 C50 C28 2.7(5)
C51 C49 C50 C28 179.8(3)
C4 C49 C50 C52 -177.0(3)
C51 C49 C50 C52 0.2(5)
C29 C28 C50 C49 106.9(3)
C27 C28 C50 C49 -79.6(4)
C29 C28 C50 C52 -73.5(3)
C27 C28 C50 C52 100.1(3)

loop_
_cod_related_entry_id
_cod_related_entry_database
_cod_related_entry_code
1 ChemSpider 21186883
